data_4347095
loop_
_publ_author_name
'Penney, Alexander A.'
'Sizov, Vladimir V.'
'Grachova, Elena V.'
'Krupenya, Dmitry V.'
'Gurzhiy, Vladislav V.'
'Starova, Galina L.'
'Tunik, Sergey P.'

_publ_section_title
;
 Aurophilicity in Action: Fine-Tuning the Gold(I)-Gold(I) Distance in the
 Excited State To Modulate the Emission in a Series of Dinuclear
 Homoleptic Gold(I)-NHC Complexes.
;
_journal_issue 10
_journal_name_full 'Inorganic chemistry'
_journal_page_first 4720
_journal_page_last 4732
_journal_paper_doi 10.1021/acs.inorgchem.5b02722
_journal_volume 55
_journal_year 2016
_chemical_formula_moiety 'C15 H14 N2, Br, C H4 O'
_chemical_formula_sum 'C16 H18 Br N2 O'
_chemical_formula_weight 334.23
_space_group_crystal_system triclinic
_space_group_IT_number 2
_space_group_name_Hall '-P 1'
_space_group_name_H-M_alt 'P -1'
_atom_sites_solution_hydrogens geom
_audit_creation_date 2014-10-17
_audit_creation_method
;
Olex2 1.2
(compiled 2014.09.19 svn.r3010 for OlexSys, GUI svn.r4874)
;
_cell_angle_alpha 84.012(8)
_cell_angle_beta 69.142(10)
_cell_angle_gamma 83.890(7)
_cell_formula_units_Z 2
_cell_length_a 8.4254(8)
_cell_length_b 8.6233(7)
_cell_length_c 11.0279(13)
_cell_measurement_reflns_used 1413
_cell_measurement_temperature 100(2)
_cell_measurement_theta_max 24.8480
_cell_measurement_theta_min 2.9830
_cell_volume 742.56(14)
_computing_cell_refinement
;
CrysAlisPro, Agilent Technologies,
Version 1.171.36.32 (release 02-08-2013 CrysAlis171 .NET)
(compiled Aug  2 2013,16:46:58)
;
_computing_data_collection
;
CrysAlisPro, Agilent Technologies,
Version 1.171.36.32 (release 02-08-2013 CrysAlis171 .NET)
(compiled Aug  2 2013,16:46:58)
;
_computing_data_reduction
;
CrysAlisPro, Agilent Technologies,
Version 1.171.36.32 (release 02-08-2013 CrysAlis171 .NET)
(compiled Aug  2 2013,16:46:58)
;
_computing_molecular_graphics 'Olex2 (Dolomanov et al., 2009)'
_computing_publication_material 'Olex2 (Dolomanov et al., 2009)'
_computing_structure_refinement 'ShelXL (Sheldrick, 2008)'
_diffrn_ambient_temperature 100(2)
_diffrn_detector_area_resol_mean 16.2096
_diffrn_measured_fraction_theta_full 0.999
_diffrn_measured_fraction_theta_max 0.987
_diffrn_measurement_details
;
#__ type_ start__ end____ width___ exp.time_
  1 omega  -73.00  -19.00   1.0000   50.0000
omega____ theta____ kappa____ phi______ frames
    -      -18.5027  120.0000 -134.0000 54

#__ type_ start__ end____ width___ exp.time_
  2 omega  -85.00    3.00   1.0000   50.0000
omega____ theta____ kappa____ phi______ frames
    -      -18.5027  -57.0000  -90.0000 88

#__ type_ start__ end____ width___ exp.time_
  3 omega  -49.00   52.00   1.0000   50.0000
omega____ theta____ kappa____ phi______ frames
    -      -18.5027   77.0000   30.0000 101

#__ type_ start__ end____ width___ exp.time_
  4 omega  -10.00   50.00   1.0000   50.0000
omega____ theta____ kappa____ phi______ frames
    -      -18.5027   77.0000 -180.0000 60

#__ type_ start__ end____ width___ exp.time_
  5 omega  -63.00  -18.00   1.0000   50.0000
omega____ theta____ kappa____ phi______ frames
    -      -18.5027  -57.0000 -150.0000 45

#__ type_ start__ end____ width___ exp.time_
  6 omega  -11.00   23.00   1.0000   50.0000
omega____ theta____ kappa____ phi______ frames
    -      -18.5027  -99.0000  -60.0000 34

#__ type_ start__ end____ width___ exp.time_
  7 omega  -86.00   12.00   1.0000   50.0000
omega____ theta____ kappa____ phi______ frames
    -      -18.5027  -77.0000   60.0000 98

#__ type_ start__ end____ width___ exp.time_
  8 omega  -32.00   47.00   1.0000   50.0000
omega____ theta____ kappa____ phi______ frames
    -      -18.5027   57.0000  -60.0000 79

#__ type_ start__ end____ width___ exp.time_
  9 omega  -22.00   61.00   1.0000   50.0000
omega____ theta____ kappa____ phi______ frames
    -       19.4402  -99.0000  150.0000 83

#__ type_ start__ end____ width___ exp.time_
 10 omega    5.00   30.00   1.0000   50.0000
omega____ theta____ kappa____ phi______ frames
    -       19.4402   57.0000 -180.0000 25
;
_diffrn_measurement_device_type 'Xcalibur, Eos'
_diffrn_measurement_method '\w scans'
_diffrn_orient_matrix_UB_11 0.0264981000
_diffrn_orient_matrix_UB_12 -0.0052167000
_diffrn_orient_matrix_UB_13 -0.0682051000
_diffrn_orient_matrix_UB_21 -0.0509952000
_diffrn_orient_matrix_UB_22 0.0695650000
_diffrn_orient_matrix_UB_23 -0.0051594000
_diffrn_orient_matrix_UB_31 0.0696961000
_diffrn_orient_matrix_UB_32 0.0448586000
_diffrn_orient_matrix_UB_33 -0.0090391000
_diffrn_radiation_monochromator graphite
_diffrn_radiation_type MoK\a
_diffrn_radiation_wavelength 0.71073
_diffrn_reflns_av_R_equivalents 0.0848
_diffrn_reflns_av_unetI/netI 0.1089
_diffrn_reflns_Laue_measured_fraction_full 0.999
_diffrn_reflns_Laue_measured_fraction_max 0.987
_diffrn_reflns_limit_h_max 10
_diffrn_reflns_limit_h_min -10
_diffrn_reflns_limit_k_max 11
_diffrn_reflns_limit_k_min -11
_diffrn_reflns_limit_l_max 13
_diffrn_reflns_limit_l_min -14
_diffrn_reflns_number 10737
_diffrn_reflns_point_group_measured_fraction_full 0.999
_diffrn_reflns_point_group_measured_fraction_max 0.987
_diffrn_reflns_theta_full 25.242
_diffrn_reflns_theta_max 27.482
_diffrn_reflns_theta_min 2.594
_diffrn_source 'Enhance (Mo) X-ray Source'
_exptl_absorpt_coefficient_mu 2.765
_exptl_absorpt_correction_T_max 1.00000
_exptl_absorpt_correction_T_min 0.81967
_exptl_absorpt_correction_type multi-scan
_exptl_absorpt_process_details
;
CrysAlisPro, Agilent Technologies,
Version 1.171.36.32 (release 02-08-2013 CrysAlis171 .NET)
(compiled Aug  2 2013,16:46:58)
Empirical absorption correction using spherical harmonics,
 implemented in SCALE3 ABSPACK scaling algorithm.
;
_exptl_crystal_colour 'translucent colorless'
_exptl_crystal_density_diffrn 1.495
_exptl_crystal_description prism
_exptl_crystal_F_000 342
_exptl_crystal_size_max 0.24
_exptl_crystal_size_mid 0.17
_exptl_crystal_size_min 0.12
_refine_diff_density_max 0.874
_refine_diff_density_min -0.792
_refine_diff_density_rms 0.123
_refine_ls_extinction_method none
_refine_ls_goodness_of_fit_ref 1.042
_refine_ls_hydrogen_treatment constr
_refine_ls_matrix_type full
_refine_ls_number_parameters 183
_refine_ls_number_reflns 3364
_refine_ls_number_restraints 0
_refine_ls_restrained_S_all 1.042
_refine_ls_R_factor_all 0.0915
_refine_ls_R_factor_gt 0.0610
_refine_ls_shift/su_max 0.000
_refine_ls_shift/su_mean 0.000
_refine_ls_structure_factor_coef Fsqd
_refine_ls_weighting_details 'w=1/[\s^2^(Fo^2^)+(0.0350P)^2^] where P=(Fo^2^+2Fc^2^)/3'
_refine_ls_weighting_scheme calc
_refine_ls_wR_factor_gt 0.1032
_refine_ls_wR_factor_ref 0.1152
_reflns_Friedel_coverage 0.000
_reflns_number_gt 2528
_reflns_number_total 3364
_reflns_threshold_expression 'I > 2\s(I)'
_cod_data_source_file ic5b02722_si_002.cif
_cod_data_source_block Compound_2
_cod_original_cell_volume 742.56(13)
_cod_database_code 4347095
_shelxl_version_number 2013-4
_shelx_space_group_comment
;
The symmetry employed for this shelxl refinement is uniquely defined
by the following loop, which should always be used as a source of
symmetry information in preference to the above space-group names.
They are only intended as comments.
;
_reflns_odcompleteness_completeness 99.90
_reflns_odcompleteness_iscentric 1
_reflns_odcompleteness_theta 26.32
_olex2_refinement_description
;
1. Fixed Uiso
 At 1.2 times of:
  All C(H) groups, All C(H,H) groups
 At 1.5 times of:
  All C(H,H,H) groups, All O(H) groups
2.a Secondary CH2 refined with riding coordinates:
 C8(H8A,H8B), C15(H15A,H15B)
2.b Aromatic/amide H refined with riding coordinates:
 C1(H1), C3(H3), C4(H4), C5(H5), C6(H6), C10(H10), C11(H11), C12(H12),
 C13(H13), C14(H14)
2.c Idealised Me refined as rotating group:
 C16(H16A,H16B,H16C)
2.d Idealised tetrahedral OH refined as rotating group:
 O1(H1A)
;

loop_
_space_group_symop_operation_xyz
'x, y, z'
'-x, -y, -z'

loop_
_atom_site_label
_atom_site_type_symbol
_atom_site_fract_x
_atom_site_fract_y
_atom_site_fract_z
_atom_site_U_iso_or_equiv
_atom_site_adp_type
_atom_site_occupancy
_atom_site_site_symmetry_order
_atom_site_calc_flag
_atom_site_refinement_flags_posn
N1 N 0.3430(4) 0.4064(4) 0.9494(3) 0.0169(8) Uani 1 1 d .
N2 N 0.2566(4) 0.2633(4) 0.8369(3) 0.0170(8) Uani 1 1 d .
C1 C 0.3524(5) 0.2651(5) 0.9096(4) 0.0193(9) Uani 1 1 d .
H1 H 0.4172 0.1790 0.9298 0.023 Uiso 1 1 calc R
C2 C 0.2349(5) 0.5058(5) 0.8995(4) 0.0174(9) Uani 1 1 d .
C3 C 0.1782(5) 0.6624(5) 0.9152(4) 0.0229(10) Uani 1 1 d .
H3 H 0.2143 0.7230 0.9640 0.027 Uiso 1 1 calc R
C4 C 0.0647(5) 0.7229(5) 0.8540(4) 0.0271(11) Uani 1 1 d .
H4 H 0.0246 0.8275 0.8609 0.033 Uiso 1 1 calc R
C5 C 0.0087(5) 0.6302(5) 0.7818(4) 0.0267(11) Uani 1 1 d .
H5 H -0.0672 0.6754 0.7419 0.032 Uiso 1 1 calc R
C6 C 0.0627(5) 0.4746(5) 0.7683(4) 0.0225(10) Uani 1 1 d .
H6 H 0.0238 0.4127 0.7222 0.027 Uiso 1 1 calc R
C7 C 0.1795(5) 0.4153(5) 0.8281(4) 0.0184(9) Uani 1 1 d .
C8 C 0.2303(5) 0.1271(5) 0.7804(4) 0.0254(10) Uani 1 1 d .
H8A H 0.1110 0.1061 0.8178 0.030 Uiso 1 1 calc R
H8B H 0.2961 0.0369 0.8031 0.030 Uiso 1 1 calc R
C9 C 0.2808(5) 0.1477(5) 0.6343(4) 0.0201(9) Uani 1 1 d .
C10 C 0.4198(6) 0.2278(6) 0.5574(5) 0.0342(12) Uani 1 1 d .
H10 H 0.4819 0.2746 0.5965 0.041 Uiso 1 1 calc R
C11 C 0.4685(6) 0.2398(6) 0.4227(5) 0.0393(13) Uani 1 1 d .
H11 H 0.5604 0.2964 0.3723 0.047 Uiso 1 1 calc R
C12 C 0.3790(6) 0.1667(6) 0.3642(5) 0.0355(12) Uani 1 1 d .
H12 H 0.4119 0.1724 0.2740 0.043 Uiso 1 1 calc R
C13 C 0.2415(6) 0.0857(6) 0.4397(5) 0.0356(12) Uani 1 1 d .
H13 H 0.1812 0.0375 0.3999 0.043 Uiso 1 1 calc R
C14 C 0.1912(6) 0.0748(6) 0.5741(5) 0.0316(11) Uani 1 1 d .
H14 H 0.0983 0.0191 0.6241 0.038 Uiso 1 1 calc R
C15 C 0.4269(5) 0.4483(5) 1.0366(4) 0.0230(10) Uani 1 1 d .
H15A H 0.4707 0.3538 1.0737 0.028 Uiso 1 1 calc R
H15B H 0.3442 0.5035 1.1075 0.028 Uiso 1 1 calc R
Br1 Br 0.74943(5) 0.06201(5) 0.87821(4) 0.02550(16) Uani 1 1 d .
O1 O 0.7001(4) 0.3704(4) 0.6943(3) 0.0384(9) Uani 1 1 d .
H1A H 0.7265 0.2906 0.7323 0.058 Uiso 1 1 calc GR
C16 C 0.8035(6) 0.3742(6) 0.5615(4) 0.0369(13) Uani 1 1 d .
H16A H 0.7780 0.2910 0.5215 0.055 Uiso 1 1 calc GR
H16B H 0.9212 0.3615 0.5537 0.055 Uiso 1 1 calc GR
H16C H 0.7815 0.4728 0.5190 0.055 Uiso 1 1 calc GR

loop_
_atom_site_aniso_label
_atom_site_aniso_U_11
_atom_site_aniso_U_22
_atom_site_aniso_U_33
_atom_site_aniso_U_23
_atom_site_aniso_U_13
_atom_site_aniso_U_12
N1 0.0156(18) 0.022(2) 0.0172(19) -0.0009(16) -0.0111(14) 0.0002(15)
N2 0.0167(18) 0.0171(19) 0.019(2) 0.0009(16) -0.0098(15) -0.0002(14)
C1 0.016(2) 0.022(2) 0.020(2) 0.000(2) -0.0096(18) 0.0054(17)
C2 0.014(2) 0.020(2) 0.016(2) 0.0063(19) -0.0050(17) 0.0013(17)
C3 0.021(2) 0.018(2) 0.028(3) 0.000(2) -0.0070(19) -0.0016(18)
C4 0.022(2) 0.020(2) 0.029(3) 0.008(2) -0.001(2) 0.0051(19)
C5 0.019(2) 0.031(3) 0.027(3) 0.012(2) -0.009(2) 0.004(2)
C6 0.015(2) 0.030(3) 0.021(2) 0.008(2) -0.0080(18) -0.0007(19)
C7 0.013(2) 0.019(2) 0.022(2) 0.001(2) -0.0060(17) 0.0024(17)
C8 0.026(2) 0.024(3) 0.028(3) -0.001(2) -0.012(2) 0.0015(19)
C9 0.022(2) 0.018(2) 0.021(2) -0.001(2) -0.0099(18) 0.0025(18)
C10 0.029(3) 0.043(3) 0.033(3) -0.003(3) -0.016(2) 0.001(2)
C11 0.037(3) 0.046(3) 0.028(3) 0.009(3) -0.006(2) -0.003(3)
C12 0.046(3) 0.035(3) 0.025(3) -0.007(2) -0.016(2) 0.015(2)
C13 0.043(3) 0.038(3) 0.033(3) -0.007(3) -0.022(2) 0.001(2)
C14 0.033(3) 0.031(3) 0.035(3) -0.001(2) -0.018(2) -0.002(2)
C15 0.025(2) 0.030(3) 0.019(2) -0.001(2) -0.0135(19) -0.004(2)
Br1 0.0214(2) 0.0261(3) 0.0286(3) 0.0024(2) -0.01145(18) 0.00544(18)
O1 0.049(2) 0.035(2) 0.027(2) 0.0058(17) -0.0128(17) 0.0030(17)
C16 0.037(3) 0.049(3) 0.024(3) 0.008(3) -0.011(2) -0.007(3)

loop_
_atom_type_symbol
_atom_type_description
_atom_type_scat_dispersion_real
_atom_type_scat_dispersion_imag
_atom_type_scat_source
C C 0.0033 0.0016 'International Tables Vol C Tables 4.2.6.8 and 6.1.1.4'
H H 0.0000 0.0000 'International Tables Vol C Tables 4.2.6.8 and 6.1.1.4'
Br Br -0.2901 2.4595 'International Tables Vol C Tables 4.2.6.8 and 6.1.1.4'
N N 0.0061 0.0033 'International Tables Vol C Tables 4.2.6.8 and 6.1.1.4'
O O 0.0106 0.0060 'International Tables Vol C Tables 4.2.6.8 and 6.1.1.4'

loop_
_geom_angle_atom_site_label_1
_geom_angle_atom_site_label_2
_geom_angle_atom_site_label_3
_geom_angle
_geom_angle_site_symmetry_1
_geom_angle_site_symmetry_3
C1 N1 C2 108.6(3) . .
C1 N1 C15 125.0(3) . .
C2 N1 C15 126.3(3) . .
C1 N2 C7 107.9(3) . .
C1 N2 C8 126.1(4) . .
C7 N2 C8 126.0(3) . .
N1 C1 N2 110.6(4) . .
N1 C1 H1 124.7 . .
N2 C1 H1 124.7 . .
C3 C2 N1 131.8(4) . .
C7 C2 N1 106.3(3) . .
C7 C2 C3 121.8(4) . .
C2 C3 H3 121.9 . .
C4 C3 C2 116.2(4) . .
C4 C3 H3 121.9 . .
C3 C4 H4 119.1 . .
C3 C4 C5 121.7(4) . .
C5 C4 H4 119.1 . .
C4 C5 H5 119.0 . .
C6 C5 C4 122.0(4) . .
C6 C5 H5 119.0 . .
C5 C6 H6 122.0 . .
C5 C6 C7 116.0(4) . .
C7 C6 H6 122.0 . .
C2 C7 N2 106.6(3) . .
C2 C7 C6 122.3(4) . .
C6 C7 N2 131.0(4) . .
N2 C8 H8A 109.0 . .
N2 C8 H8B 109.0 . .
N2 C8 C9 113.1(3) . .
H8A C8 H8B 107.8 . .
C9 C8 H8A 109.0 . .
C9 C8 H8B 109.0 . .
C10 C9 C8 122.2(4) . .
C10 C9 C14 118.8(4) . .
C14 C9 C8 118.9(4) . .
C9 C10 H10 119.4 . .
C9 C10 C11 121.2(4) . .
C11 C10 H10 119.4 . .
C10 C11 H11 120.3 . .
C12 C11 C10 119.4(5) . .
C12 C11 H11 120.3 . .
C11 C12 H12 120.1 . .
C13 C12 C11 119.8(5) . .
C13 C12 H12 120.1 . .
C12 C13 H13 119.5 . .
C12 C13 C14 121.0(4) . .
C14 C13 H13 119.5 . .
C9 C14 H14 120.1 . .
C13 C14 C9 119.7(5) . .
C13 C14 H14 120.1 . .
N1 C15 C15 111.0(4) . 2_667
N1 C15 H15A 109.4 . .
N1 C15 H15B 109.4 . .
C15 C15 H15A 109.4 2_667 .
C15 C15 H15B 109.4 2_667 .
H15A C15 H15B 108.0 . .
C16 O1 H1A 109.5 . .
O1 C16 H16A 109.5 . .
O1 C16 H16B 109.5 . .
O1 C16 H16C 109.5 . .
H16A C16 H16B 109.5 . .
H16A C16 H16C 109.5 . .
H16B C16 H16C 109.5 . .

loop_
_geom_bond_atom_site_label_1
_geom_bond_atom_site_label_2
_geom_bond_distance
_geom_bond_site_symmetry_2
N1 C1 1.323(5) .
N1 C2 1.400(5) .
N1 C15 1.472(5) .
N2 C1 1.327(5) .
N2 C7 1.410(5) .
N2 C8 1.458(5) .
C1 H1 0.9300 .
C2 C3 1.390(6) .
C2 C7 1.383(5) .
C3 H3 0.9300 .
C3 C4 1.386(6) .
C4 H4 0.9300 .
C4 C5 1.406(6) .
C5 H5 0.9300 .
C5 C6 1.376(6) .
C6 H6 0.9300 .
C6 C7 1.396(5) .
C8 H8A 0.9700 .
C8 H8B 0.9700 .
C8 C9 1.508(6) .
C9 C10 1.383(6) .
C9 C14 1.396(6) .
C10 H10 0.9300 .
C10 C11 1.388(6) .
C11 H11 0.9300 .
C11 C12 1.383(6) .
C12 H12 0.9300 .
C12 C13 1.374(6) .
C13 H13 0.9300 .
C13 C14 1.385(6) .
C14 H14 0.9300 .
C15 C15 1.530(8) 2_667
C15 H15A 0.9700 .
C15 H15B 0.9700 .
O1 H1A 0.8200 .
O1 C16 1.412(5) .
C16 H16A 0.9600 .
C16 H16B 0.9600 .
C16 H16C 0.9600 .

loop_
_geom_torsion_atom_site_label_1
_geom_torsion_atom_site_label_2
_geom_torsion_atom_site_label_3
_geom_torsion_atom_site_label_4
_geom_torsion
_geom_torsion_site_symmetry_4
N1 C2 C3 C4 -177.7(4) .
N1 C2 C7 N2 -0.1(4) .
N1 C2 C7 C6 177.1(4) .
N2 C8 C9 C10 36.7(6) .
N2 C8 C9 C14 -147.7(4) .
C1 N1 C2 C3 177.6(4) .
C1 N1 C2 C7 0.3(4) .
C1 N1 C15 C15 109.8(5) 2_667
C1 N2 C7 C2 -0.1(5) .
C1 N2 C7 C6 -177.0(4) .
C1 N2 C8 C9 -122.3(4) .
C2 N1 C1 N2 -0.4(5) .
C2 N1 C15 C15 -73.3(6) 2_667
C2 C3 C4 C5 0.9(6) .
C3 C2 C7 N2 -177.7(4) .
C3 C2 C7 C6 -0.5(6) .
C3 C4 C5 C6 0.3(7) .
C4 C5 C6 C7 -1.4(6) .
C5 C6 C7 N2 178.1(4) .
C5 C6 C7 C2 1.6(6) .
C7 N2 C1 N1 0.3(5) .
C7 N2 C8 C9 60.2(5) .
C7 C2 C3 C4 -0.7(6) .
C8 N2 C1 N1 -177.5(4) .
C8 N2 C7 C2 177.7(3) .
C8 N2 C7 C6 0.8(7) .
C8 C9 C10 C11 177.2(4) .
C8 C9 C14 C13 -176.6(4) .
C9 C10 C11 C12 -1.7(7) .
C10 C9 C14 C13 -0.9(7) .
C10 C11 C12 C13 1.2(7) .
C11 C12 C13 C14 -0.5(7) .
C12 C13 C14 C9 0.4(7) .
C14 C9 C10 C11 1.6(7) .
C15 N1 C1 N2 177.0(3) .
C15 N1 C2 C3 0.2(7) .
C15 N1 C2 C7 -177.0(4) .
